data_7158104
loop_
_publ_author_name
'Li, Jun'
'Daniliuc, Constantin G.'
'Kehr, Gerald'
'Erker, Gerhard'

_publ_section_title
;
 Formation of amidino-borate derivatives by a multi-component reaction.
;
_journal_issue 25
_journal_name_full 'Organic &amp; biomolecular chemistry'
_journal_page_first 5551
_journal_page_last 5554
_journal_paper_doi 10.1039/d1ob00775k
_journal_volume 19
_journal_year 2021
_chemical_formula_sum 'C42 H41 B F9 N3'
_chemical_formula_weight 769.59
_space_group_crystal_system triclinic
_space_group_IT_number 2
_space_group_name_Hall '-P 1'
_space_group_name_H-M_alt 'P -1'
_atom_sites_solution_hydrogens mixed
_audit_creation_method 'APEX3 v2016.1-0'
_audit_update_record
;
2021-02-23 deposited with the CCDC.	2021-06-01 downloaded from the CCDC.
;
_cell_angle_alpha 103.2820(10)
_cell_angle_beta 95.2260(10)
_cell_angle_gamma 109.005(2)
_cell_formula_units_Z 2
_cell_length_a 9.7145(2)
_cell_length_b 11.9901(3)
_cell_length_c 17.9234(6)
_cell_measurement_reflns_used 6132
_cell_measurement_temperature 173.(2)
_cell_measurement_theta_max 28.28
_cell_measurement_theta_min 4.08
_cell_volume 1889.60(9)
_computing_cell_refinement 'Collect (Nonius B.V., 1998)'
_computing_data_collection
;

Collect (Nonius B.V., 1998)
;
_computing_data_reduction 'Denzo-SMN (Otwinowski & Minor, 1997)'
_computing_molecular_graphics 'XP (Sheldrick, 2014)'
_computing_publication_material 'SHELXL-2014/7 (Sheldrick, 2014)'
_computing_structure_refinement 'SHELXL-2014/7 (Sheldrick, 2014)'
_computing_structure_solution 'SHELXL-2014/7 (Sheldrick, 2014)'
_diffrn_ambient_temperature 173.(2)
_diffrn_measured_fraction_theta_full 0.988
_diffrn_measured_fraction_theta_max 0.988
_diffrn_measurement_device_type 'rotating anode Nonius FR591'
_diffrn_measurement_method 'omega and phi scans'
_diffrn_radiation_monochromator 'Montel mirror'
_diffrn_radiation_type 'Mo K\a'
_diffrn_radiation_wavelength 0.71073
_diffrn_reflns_av_R_equivalents 0.093
_diffrn_reflns_av_unetI/netI 0.0373
_diffrn_reflns_limit_h_max 11
_diffrn_reflns_limit_h_min -11
_diffrn_reflns_limit_k_max 14
_diffrn_reflns_limit_k_min -14
_diffrn_reflns_limit_l_max 20
_diffrn_reflns_limit_l_min -21
_diffrn_reflns_number 19776
_diffrn_reflns_theta_full 25.00
_diffrn_reflns_theta_max 25.00
_diffrn_reflns_theta_min 4.18
_diffrn_source 'Mo rotating anode'
_diffrn_source_type 'Mo rotating anode'
_exptl_absorpt_coefficient_mu 0.110
_exptl_absorpt_correction_T_max 1.00
_exptl_absorpt_correction_T_min 0.98
_exptl_absorpt_correction_type multi-scan
_exptl_absorpt_process_details 'Denzo (Otwinowski, Borek, Majewski & Minor, 2003)'
_exptl_crystal_colour yellow
_exptl_crystal_density_diffrn 1.353
_exptl_crystal_density_method 'not measured'
_exptl_crystal_description plate
_exptl_crystal_F_000 800
_exptl_crystal_size_max 0.140
_exptl_crystal_size_mid 0.070
_exptl_crystal_size_min 0.030
_refine_diff_density_max 0.358
_refine_diff_density_min -0.338
_refine_ls_extinction_method none
_refine_ls_goodness_of_fit_ref 1.082
_refine_ls_hydrogen_treatment mixed
_refine_ls_matrix_type full
_refine_ls_number_parameters 546
_refine_ls_number_reflns 6579
_refine_ls_number_restraints 75
_refine_ls_restrained_S_all 1.085
_refine_ls_R_factor_all 0.0985
_refine_ls_R_factor_gt 0.0779
_refine_ls_shift/su_max 0.001
_refine_ls_shift/su_mean 0.000
_refine_ls_structure_factor_coef Fsqd
_refine_ls_weighting_details 'w=1/[\s^2^(Fo^2^)+(0.0829P)^2^+3.3814P] where P=(Fo^2^+2Fc^2^)/3'
_refine_ls_weighting_scheme calc
_refine_ls_wR_factor_gt 0.1854
_refine_ls_wR_factor_ref 0.2064
_reflns_number_gt 5240
_reflns_number_total 6579
_reflns_threshold_expression 'I > 2\s(I)'
_cod_data_source_file d1ob00775k2.cif
_cod_data_source_block erk9425
_cod_depositor_comments 'Adding full bibliography for 7158104--7158107.cif.'
_cod_database_code 7158104

loop_
_space_group_symop_operation_xyz
'x, y, z'
'-x, -y, -z'

loop_
_atom_site_type_symbol
_atom_site_label
_atom_site_fract_x
_atom_site_fract_y
_atom_site_fract_z
_atom_site_U_iso_or_equiv
_atom_site_adp_type
_atom_site_calc_flag
_atom_site_refinement_flags_adp
_atom_site_refinement_flags_occupancy
_atom_site_refinement_flags_posn
_atom_site_occupancy
_atom_site_disorder_assembly
_atom_site_disorder_group
B B1 0.7353(4) 0.5248(3) 0.2651(2) 0.0296(8) Uani d . . . 1.0 . .
H H1 0.653(4) 0.555(3) 0.290(2) 0.034(9) Uiso d . . . 1.0 . .
C C1 1.0962(4) 0.8117(3) 0.3483(2) 0.0327(7) Uani d . . . 1.0 . .
C C2 1.0995(5) 0.8884(4) 0.4179(2) 0.0483(10) Uani d . . . 1.0 . .
H H2A 1.008(5) 0.867(4) 0.446(2) 0.051(11) Uiso d . . . 1.0 . .
C C3 1.2367(5) 0.9873(4) 0.4667(3) 0.0574(12) Uani d . . . 1.0 . .
H H3A 1.2736 0.9584 0.5092 0.069 Uiso calc U . R 1.0 . .
H H3B 1.2125 1.06 0.4909 0.069 Uiso calc U . R 1.0 . .
C C4 1.3571(5) 1.0243(5) 0.4198(3) 0.0751(16) Uani d . . . 1.0 . .
H H4A 1.334 1.0768 0.3891 0.09 Uiso calc U . R 1.0 . .
H H4B 1.4524 1.0731 0.4558 0.09 Uiso calc U . R 1.0 . .
C C5 1.3726(5) 0.9157(6) 0.3661(3) 0.0762(16) Uani d . . . 1.0 . .
H H5A 1.4062 0.8678 0.3971 0.091 Uiso calc U . R 1.0 . .
H H5B 1.4488 0.9441 0.3347 0.091 Uiso calc U . R 1.0 . .
C C6 1.2292(4) 0.8350(5) 0.3127(3) 0.0689(15) Uani d . . . 1.0 . .
H H6A 1.2152 0.8726 0.2703 0.083 Uiso calc U . R 1.0 . .
H H6B 1.2377 0.755 0.2886 0.083 Uiso calc U . R 1.0 . .
C C7 0.9608(3) 0.7047(3) 0.30929(19) 0.0291(7) Uani d . . . 1.0 . .
C C8 0.8861(4) 0.5999(3) 0.32664(19) 0.0296(7) Uani d . . . 1.0 . .
C C9 0.7662(3) 0.6027(3) 0.20220(19) 0.0266(7) Uani d . . . 1.0 . .
N N1 0.8856(3) 0.7033(2) 0.23326(16) 0.0282(6) Uani d . . . 1.0 . .
C C11 0.9225(4) 0.8093(3) 0.2032(2) 0.0320(7) Uani d . . . 1.0 . .
C C12 0.8787(4) 0.9064(3) 0.2380(2) 0.0357(8) Uani d . . . 1.0 . .
C C13 0.9200(4) 1.0104(3) 0.2104(2) 0.0446(9) Uani d . . . 1.0 . .
H H13 0.8951 1.079 0.2339 0.054 Uiso calc U . R 1.0 . .
C C14 0.9967(5) 1.0145(4) 0.1493(2) 0.0485(10) Uani d . . . 1.0 . .
H H14 1.024 1.0858 0.1312 0.058 Uiso calc U . R 1.0 . .
C C15 1.0339(4) 0.9162(3) 0.1144(2) 0.0421(9) Uani d . . . 1.0 . .
H H15 1.0851 0.9201 0.0718 0.051 Uiso calc U . R 1.0 . .
C C16 0.9978(4) 0.8107(3) 0.1403(2) 0.0348(8) Uani d . . . 1.0 . .
C C17 0.7901(5) 0.9017(4) 0.3028(2) 0.0460(9) Uani d . . . 1.0 . .
H H17A 0.698 0.914 0.2871 0.069 Uiso calc U . R 1.0 . .
H H17B 0.8479 0.9666 0.3499 0.069 Uiso calc U . R 1.0 . .
H H17C 0.767 0.8216 0.3134 0.069 Uiso calc U . R 1.0 . .
C C18 1.0414(4) 0.7051(3) 0.1026(2) 0.0417(9) Uani d . . . 1.0 . .
H H18A 1.0964 0.6842 0.1425 0.063 Uiso calc U . R 1.0 . .
H H18B 1.104 0.7282 0.0646 0.063 Uiso calc U . R 1.0 . .
H H18C 0.9523 0.6341 0.0759 0.063 Uiso calc U . R 1.0 . .
N N2 0.6842(3) 0.5880(3) 0.13405(17) 0.0312(6) Uani d . . . 1.0 . .
H H2 0.704(4) 0.641(3) 0.110(2) 0.024(9) Uiso d . . . 1.0 . .
C C21 0.5411(3) 0.4922(3) 0.10423(19) 0.0303(7) Uani d . . . 1.0 . .
C C22 0.4180(4) 0.5135(3) 0.1304(2) 0.0396(8) Uani d . . . 1.0 . .
C C23 0.2802(4) 0.4196(4) 0.1021(3) 0.0516(10) Uani d . . . 1.0 . .
H H23 0.1947 0.4316 0.1187 0.062 Uiso calc U . R 1.0 . .
C C24 0.2658(4) 0.3113(4) 0.0513(3) 0.0533(11) Uani d . . . 1.0 . .
H H24 0.1711 0.2483 0.0335 0.064 Uiso calc U . R 1.0 . .
C C25 0.3890(4) 0.2925(4) 0.0253(2) 0.0462(9) Uani d . . . 1.0 . .
H H25 0.3778 0.2168 -0.0105 0.055 Uiso calc U . R 1.0 . .
C C26 0.5295(4) 0.3841(3) 0.0513(2) 0.0361(8) Uani d . . . 1.0 . .
C C27 0.4325(5) 0.6334(4) 0.1858(3) 0.0511(10) Uani d . . . 1.0 . .
H H27A 0.4868 0.6417 0.2369 0.077 Uiso calc U . R 1.0 . .
H H27B 0.3338 0.6354 0.1912 0.077 Uiso calc U . R 1.0 . .
H H27C 0.4864 0.7012 0.1656 0.077 Uiso calc U . R 1.0 . .
C C28 0.6604(4) 0.3634(4) 0.0200(2) 0.0455(9) Uani d . . . 1.0 . .
H H28A 0.7426 0.4421 0.0313 0.068 Uiso calc U . R 1.0 . .
H H28B 0.633 0.3264 -0.0365 0.068 Uiso calc U . R 1.0 . .
H H28C 0.6907 0.3082 0.0448 0.068 Uiso calc U . R 1.0 . .
N N3 0.9228(4) 0.5589(3) 0.38894(17) 0.0370(7) Uani d . . . 1.0 . .
H H3 0.863(6) 0.492(5) 0.391(3) 0.082(18) Uiso d . . . 1.0 . .
C C31 1.0210(4) 0.6298(3) 0.4599(2) 0.0376(8) Uani d . . . 1.0 . .
C C32 0.9649(5) 0.6844(4) 0.5217(2) 0.0514(10) Uani d . . . 1.0 . .
C C33 1.0592(7) 0.7478(4) 0.5915(3) 0.0699(14) Uani d . . . 1.0 . .
H H33 1.0222 0.7843 0.6341 0.084 Uiso calc U . R 1.0 . .
C C34 1.2047(7) 0.7598(4) 0.6014(3) 0.0739(17) Uani d . . . 1.0 . .
H H34 1.2676 0.8051 0.6502 0.089 Uiso calc U . R 1.0 . .
C C35 1.2606(5) 0.7066(4) 0.5410(3) 0.0620(13) Uani d . . . 1.0 . .
H H35 1.3618 0.7148 0.5484 0.074 Uiso calc U . R 1.0 . .
C C36 1.1692(4) 0.6407(3) 0.4690(3) 0.0468(10) Uani d . . . 1.0 . .
C C47 0.4457(4) 0.3596(3) 0.3016(2) 0.0396(8) Uani d . . . 1.0 . .
F F1 0.5288(3) 0.4250(2) 0.37151(13) 0.0508(6) Uani d . . . 1.0 . .
F F2 0.3869(2) 0.4315(2) 0.27510(14) 0.0483(6) Uani d . . . 1.0 . .
F F3 0.3309(3) 0.2716(2) 0.31578(16) 0.0645(8) Uani d . . . 1.0 . .
C C37 0.8050(6) 0.6738(5) 0.5102(3) 0.0716(14) Uani d . . . 1.0 . .
H H37A 0.7412 0.5881 0.5018 0.107 Uiso calc U . R 1.0 . .
H H37B 0.7829 0.7016 0.4647 0.107 Uiso calc U . R 1.0 . .
H H37C 0.787 0.7249 0.5566 0.107 Uiso calc U . R 1.0 . .
C C38 1.2270(5) 0.5807(5) 0.4013(3) 0.0714(14) Uani d . . . 1.0 . .
H H38A 1.332 0.5954 0.4175 0.107 Uiso calc U . R 1.0 . .
H H38B 1.2155 0.6156 0.3578 0.107 Uiso calc U . R 1.0 . .
H H38C 1.171 0.4921 0.3847 0.107 Uiso calc U . R 1.0 . .
C C41 0.6714(3) 0.3745(3) 0.23514(19) 0.0288(7) Uani d . . . 1.0 . .
C C42 0.5317(4) 0.3029(3) 0.24783(19) 0.0317(7) Uani d . . . 1.0 . .
C C43 0.4658(4) 0.1774(3) 0.2139(2) 0.0364(8) Uani d . . . 1.0 . .
H H43 0.3699 0.1341 0.222 0.044 Uiso calc U . R 1.0 . .
C C44 0.5389(4) 0.1156(3) 0.1686(2) 0.0349(8) Uani d . . . 1.0 . .
C C45 0.6806(4) 0.1785(3) 0.1593(2) 0.0326(7) Uani d . . . 1.0 . .
H H45 0.7338 0.1357 0.1301 0.039 Uiso calc U . R 1.0 . .
C C46 0.7449(3) 0.3043(3) 0.19276(19) 0.0280(7) Uani d . . . 1.0 . .
C C48 0.4686(4) -0.0185(4) 0.1285(2) 0.0487(10) Uani d . . D 1.0 . .
F F4 0.372(2) -0.0358(18) 0.0640(9) 0.075(4) Uani d U P D 0.51(5) A 1
F F5 0.391(3) -0.0815(19) 0.1722(11) 0.074(5) Uani d U P D 0.51(5) A 1
F F6 0.5617(15) -0.0733(15) 0.1031(17) 0.077(4) Uani d U P D 0.51(5) A 1
F F4A 0.5682(16) -0.0724(16) 0.1314(16) 0.067(4) Uani d U P D 0.49(5) A 2
F F5A 0.362(2) -0.0762(16) 0.1634(11) 0.054(3) Uani d U P D 0.49(5) A 2
F F6A 0.403(3) -0.0452(15) 0.0553(7) 0.062(3) Uani d U P D 0.49(5) A 2
C C49 0.9051(4) 0.3572(3) 0.1839(2) 0.0323(7) Uani d . . . 1.0 . .
F F7 0.9335(2) 0.2916(2) 0.12025(15) 0.0561(7) Uani d . . . 1.0 . .
F F8 0.9958(2) 0.3562(3) 0.24366(15) 0.0611(7) Uani d . . . 1.0 . .
F F9 0.9500(2) 0.47167(18) 0.17844(14) 0.0476(6) Uani d . . . 1.0 . .

loop_
_atom_site_aniso_label
_atom_site_aniso_U_11
_atom_site_aniso_U_22
_atom_site_aniso_U_33
_atom_site_aniso_U_12
_atom_site_aniso_U_13
_atom_site_aniso_U_23
B1 0.0279(18) 0.0254(19) 0.034(2) 0.0090(15) 0.0082(15) 0.0044(16)
C1 0.0308(17) 0.0300(18) 0.0348(19) 0.0063(14) 0.0021(14) 0.0124(15)
C2 0.046(2) 0.043(2) 0.041(2) 0.0082(18) 0.0010(18) -0.0005(18)
C3 0.071(3) 0.035(2) 0.049(3) 0.004(2) -0.010(2) 0.0085(19)
C4 0.059(3) 0.058(3) 0.071(3) -0.022(2) -0.015(2) 0.020(3)
C5 0.039(2) 0.107(5) 0.061(3) -0.003(3) 0.004(2) 0.025(3)
C6 0.031(2) 0.093(4) 0.055(3) 0.007(2) 0.0046(19) -0.008(3)
C7 0.0303(16) 0.0261(17) 0.0293(17) 0.0107(14) 0.0039(13) 0.0047(14)
C8 0.0341(17) 0.0273(17) 0.0285(17) 0.0112(14) 0.0072(13) 0.0085(14)
C9 0.0239(15) 0.0204(16) 0.0319(17) 0.0062(13) 0.0056(13) 0.0024(13)
N1 0.0290(14) 0.0212(14) 0.0325(15) 0.0074(11) 0.0033(11) 0.0069(11)
C11 0.0309(17) 0.0264(17) 0.0358(19) 0.0063(14) 0.0010(14) 0.0106(14)
C12 0.0391(19) 0.0271(18) 0.0358(19) 0.0108(15) -0.0028(15) 0.0043(15)
C13 0.057(2) 0.0281(19) 0.046(2) 0.0171(17) -0.0043(18) 0.0070(17)
C14 0.056(2) 0.031(2) 0.052(2) 0.0056(18) -0.0025(19) 0.0194(18)
C15 0.0377(19) 0.039(2) 0.046(2) 0.0044(16) 0.0047(16) 0.0206(18)
C16 0.0259(16) 0.0310(18) 0.042(2) 0.0030(14) 0.0027(14) 0.0115(16)
C17 0.057(2) 0.041(2) 0.046(2) 0.0268(19) 0.0122(18) 0.0072(18)
C18 0.038(2) 0.039(2) 0.048(2) 0.0098(16) 0.0152(16) 0.0146(17)
N2 0.0301(15) 0.0275(15) 0.0327(16) 0.0058(12) -0.0005(12) 0.0112(13)
C21 0.0260(16) 0.0297(18) 0.0325(18) 0.0056(14) 0.0008(13) 0.0115(14)
C22 0.0338(18) 0.043(2) 0.040(2) 0.0136(16) 0.0027(15) 0.0112(17)
C23 0.0303(19) 0.060(3) 0.058(3) 0.0084(18) 0.0064(17) 0.017(2)
C24 0.035(2) 0.052(3) 0.053(3) -0.0075(18) -0.0030(18) 0.015(2)
C25 0.048(2) 0.033(2) 0.040(2) -0.0002(17) -0.0041(17) 0.0016(17)
C26 0.0386(19) 0.0337(19) 0.0329(19) 0.0085(15) 0.0031(15) 0.0109(15)
C27 0.048(2) 0.055(3) 0.056(3) 0.028(2) 0.0102(19) 0.011(2)
C28 0.051(2) 0.047(2) 0.037(2) 0.0171(19) 0.0102(17) 0.0079(17)
N3 0.0451(18) 0.0264(16) 0.0304(16) 0.0021(14) 0.0005(13) 0.0087(13)
C31 0.052(2) 0.0256(18) 0.0294(18) 0.0059(16) -0.0011(15) 0.0117(15)
C32 0.070(3) 0.040(2) 0.035(2) 0.010(2) 0.0056(19) 0.0086(18)
C33 0.100(4) 0.053(3) 0.035(2) 0.008(3) 0.003(2) 0.005(2)
C34 0.106(4) 0.044(3) 0.040(3) -0.006(3) -0.023(3) 0.015(2)
C35 0.060(3) 0.036(2) 0.075(3) 0.001(2) -0.023(2) 0.024(2)
C36 0.046(2) 0.033(2) 0.059(3) 0.0100(17) -0.0009(18) 0.0191(19)
C47 0.0359(19) 0.038(2) 0.045(2) 0.0086(16) 0.0178(16) 0.0141(17)
F1 0.0616(14) 0.0564(14) 0.0378(12) 0.0252(12) 0.0191(11) 0.0094(11)
F2 0.0430(12) 0.0520(14) 0.0620(15) 0.0263(11) 0.0209(10) 0.0203(11)
F3 0.0600(15) 0.0496(14) 0.0917(19) 0.0135(12) 0.0540(14) 0.0276(14)
C37 0.077(3) 0.061(3) 0.075(3) 0.027(3) 0.027(3) 0.007(3)
C38 0.050(3) 0.057(3) 0.100(4) 0.014(2) 0.015(3) 0.015(3)
C41 0.0260(16) 0.0288(17) 0.0295(17) 0.0073(13) 0.0045(13) 0.0083(14)
C42 0.0299(17) 0.0302(18) 0.0324(18) 0.0061(14) 0.0062(14) 0.0101(15)
C43 0.0285(17) 0.0317(19) 0.045(2) 0.0019(14) 0.0100(15) 0.0139(16)
C44 0.0326(18) 0.0256(18) 0.042(2) 0.0049(14) 0.0082(15) 0.0081(15)
C45 0.0288(17) 0.0281(18) 0.0372(19) 0.0059(14) 0.0077(14) 0.0073(15)
C46 0.0293(16) 0.0230(16) 0.0306(17) 0.0066(13) 0.0068(13) 0.0092(13)
C48 0.040(2) 0.032(2) 0.060(3) 0.0011(17) 0.0094(19) 0.0011(19)
F4 0.055(5) 0.059(6) 0.074(6) 0.001(4) 0.008(4) -0.019(4)
F5 0.085(9) 0.045(5) 0.086(7) 0.007(6) 0.029(6) 0.028(5)
F6 0.051(5) 0.031(4) 0.119(10) 0.003(3) 0.030(5) -0.022(6)
F4A 0.060(5) 0.029(4) 0.100(9) 0.015(3) 0.005(5) -0.001(5)
F5A 0.039(5) 0.025(5) 0.078(6) -0.011(3) 0.015(4) 0.006(4)
F6A 0.084(7) 0.035(4) 0.049(5) 0.005(5) 0.008(4) 0.002(4)
C49 0.0305(17) 0.0205(16) 0.041(2) 0.0069(13) 0.0069(14) 0.0033(14)
F7 0.0432(12) 0.0393(13) 0.0727(16) 0.0063(10) 0.0319(11) -0.0051(11)
F8 0.0313(11) 0.0825(19) 0.0718(17) 0.0147(12) 0.0030(11) 0.0364(14)
F9 0.0369(11) 0.0273(11) 0.0807(17) 0.0085(9) 0.0280(11) 0.0167(11)

loop_
_atom_type_symbol
_atom_type_description
_atom_type_scat_dispersion_real
_atom_type_scat_dispersion_imag
_atom_type_scat_source
C C 0.0033 0.0016 'International Tables Vol C Tables 4.2.6.8 and 6.1.1.4'
H H 0.0000 0.0000 'International Tables Vol C Tables 4.2.6.8 and 6.1.1.4'
B B 0.0013 0.0007 'International Tables Vol C Tables 4.2.6.8 and 6.1.1.4'
N N 0.0061 0.0033 'International Tables Vol C Tables 4.2.6.8 and 6.1.1.4'
F F 0.0171 0.0103 'International Tables Vol C Tables 4.2.6.8 and 6.1.1.4'

loop_
_geom_angle_atom_site_label_1
_geom_angle_atom_site_label_2
_geom_angle_atom_site_label_3
_geom_angle_site_symmetry_1
_geom_angle_site_symmetry_3
_geom_angle
_geom_angle_publ_flag
C8 B1 C9 . . 98.5(3) ?
C8 B1 C41 . . 121.7(3) ?
C9 B1 C41 . . 119.5(3) ?
C8 B1 H1 . . 104.9(19) ?
C9 B1 H1 . . 100.1(19) ?
C41 B1 H1 . . 109.3(19) ?
C2 C1 C6 . . 119.3(3) ?
C2 C1 C7 . . 120.5(3) ?
C6 C1 C7 . . 120.2(3) ?
C1 C2 C3 . . 124.0(4) ?
C1 C2 H2A . . 119.(2) ?
C3 C2 H2A . . 116.(2) ?
C2 C3 C4 . . 112.2(4) ?
C2 C3 H3A . . 109.2 ?
C4 C3 H3A . . 109.2 ?
C2 C3 H3B . . 109.2 ?
C4 C3 H3B . . 109.2 ?
H3A C3 H3B . . 107.9 ?
C5 C4 C3 . . 112.0(4) ?
C5 C4 H4A . . 109.2 ?
C3 C4 H4A . . 109.2 ?
C5 C4 H4B . . 109.2 ?
C3 C4 H4B . . 109.2 ?
H4A C4 H4B . . 107.9 ?
C4 C5 C6 . . 111.5(4) ?
C4 C5 H5A . . 109.3 ?
C6 C5 H5A . . 109.3 ?
C4 C5 H5B . . 109.3 ?
C6 C5 H5B . . 109.3 ?
H5A C5 H5B . . 108.0 ?
C1 C6 C5 . . 116.4(4) ?
C1 C6 H6A . . 108.2 ?
C5 C6 H6A . . 108.2 ?
C1 C6 H6B . . 108.2 ?
C5 C6 H6B . . 108.2 ?
H6A C6 H6B . . 107.4 ?
C8 C7 C1 . . 134.0(3) ?
C8 C7 N1 . . 108.5(3) ?
C1 C7 N1 . . 117.4(3) ?
C7 C8 N3 . . 128.2(3) ?
C7 C8 B1 . . 110.3(3) ?
N3 C8 B1 . . 121.4(3) ?
N1 C9 N2 . . 120.6(3) ?
N1 C9 B1 . . 108.3(3) ?
N2 C9 B1 . . 130.5(3) ?
C9 N1 C11 . . 123.2(3) ?
C9 N1 C7 . . 113.1(3) ?
C11 N1 C7 . . 122.8(3) ?
C16 C11 C12 . . 122.7(3) ?
C16 C11 N1 . . 119.3(3) ?
C12 C11 N1 . . 118.0(3) ?
C13 C12 C11 . . 117.4(3) ?
C13 C12 C17 . . 120.0(3) ?
C11 C12 C17 . . 122.6(3) ?
C14 C13 C12 . . 120.7(4) ?
C14 C13 H13 . . 119.6 ?
C12 C13 H13 . . 119.6 ?
C15 C14 C13 . . 120.6(3) ?
C15 C14 H14 . . 119.7 ?
C13 C14 H14 . . 119.7 ?
C14 C15 C16 . . 121.3(4) ?
C14 C15 H15 . . 119.4 ?
C16 C15 H15 . . 119.4 ?
C15 C16 C11 . . 117.2(3) ?
C15 C16 C18 . . 120.7(3) ?
C11 C16 C18 . . 122.1(3) ?
C12 C17 H17A . . 109.5 ?
C12 C17 H17B . . 109.5 ?
H17A C17 H17B . . 109.5 ?
C12 C17 H17C . . 109.5 ?
H17A C17 H17C . . 109.5 ?
H17B C17 H17C . . 109.5 ?
C16 C18 H18A . . 109.5 ?
C16 C18 H18B . . 109.5 ?
H18A C18 H18B . . 109.5 ?
C16 C18 H18C . . 109.5 ?
H18A C18 H18C . . 109.5 ?
H18B C18 H18C . . 109.5 ?
C9 N2 C21 . . 122.8(3) ?
C9 N2 H2 . . 122.(2) ?
C21 N2 H2 . . 114.(2) ?
C26 C21 C22 . . 122.4(3) ?
C26 C21 N2 . . 119.8(3) ?
C22 C21 N2 . . 117.8(3) ?
C23 C22 C21 . . 117.4(4) ?
C23 C22 C27 . . 121.0(3) ?
C21 C22 C27 . . 121.6(3) ?
C24 C23 C22 . . 121.5(4) ?
C24 C23 H23 . . 119.3 ?
C22 C23 H23 . . 119.3 ?
C23 C24 C25 . . 120.3(4) ?
C23 C24 H24 . . 119.9 ?
C25 C24 H24 . . 119.9 ?
C24 C25 C26 . . 120.6(4) ?
C24 C25 H25 . . 119.7 ?
C26 C25 H25 . . 119.7 ?
C21 C26 C25 . . 117.8(3) ?
C21 C26 C28 . . 122.6(3) ?
C25 C26 C28 . . 119.6(3) ?
C22 C27 H27A . . 109.5 ?
C22 C27 H27B . . 109.5 ?
H27A C27 H27B . . 109.5 ?
C22 C27 H27C . . 109.5 ?
H27A C27 H27C . . 109.5 ?
H27B C27 H27C . . 109.5 ?
C26 C28 H28A . . 109.5 ?
C26 C28 H28B . . 109.5 ?
H28A C28 H28B . . 109.5 ?
C26 C28 H28C . . 109.5 ?
H28A C28 H28C . . 109.5 ?
H28B C28 H28C . . 109.5 ?
C8 N3 C31 . . 127.2(3) ?
C8 N3 H3 . . 115.(4) ?
C31 N3 H3 . . 115.(4) ?
C36 C31 C32 . . 120.8(4) ?
C36 C31 N3 . . 120.5(3) ?
C32 C31 N3 . . 118.7(4) ?
C33 C32 C31 . . 118.3(5) ?
C33 C32 C37 . . 121.8(4) ?
C31 C32 C37 . . 119.9(4) ?
C34 C33 C32 . . 121.8(5) ?
C34 C33 H33 . . 119.1 ?
C32 C33 H33 . . 119.1 ?
C33 C34 C35 . . 120.2(4) ?
C33 C34 H34 . . 119.9 ?
C35 C34 H34 . . 119.9 ?
C34 C35 C36 . . 120.3(5) ?
C34 C35 H35 . . 119.9 ?
C36 C35 H35 . . 119.9 ?
C31 C36 C35 . . 118.6(4) ?
C31 C36 C38 . . 119.7(4) ?
C35 C36 C38 . . 121.7(4) ?
F2 C47 F1 . . 107.2(3) ?
F2 C47 F3 . . 105.4(3) ?
F1 C47 F3 . . 105.4(3) ?
F2 C47 C42 . . 115.5(3) ?
F1 C47 C42 . . 111.9(3) ?
F3 C47 C42 . . 110.8(3) ?
C32 C37 H37A . . 109.5 ?
C32 C37 H37B . . 109.5 ?
H37A C37 H37B . . 109.5 ?
C32 C37 H37C . . 109.5 ?
H37A C37 H37C . . 109.5 ?
H37B C37 H37C . . 109.5 ?
C36 C38 H38A . . 109.5 ?
C36 C38 H38B . . 109.5 ?
H38A C38 H38B . . 109.5 ?
C36 C38 H38C . . 109.5 ?
H38A C38 H38C . . 109.5 ?
H38B C38 H38C . . 109.5 ?
C46 C41 C42 . . 113.7(3) ?
C46 C41 B1 . . 124.3(3) ?
C42 C41 B1 . . 122.0(3) ?
C43 C42 C41 . . 123.1(3) ?
C43 C42 C47 . . 115.4(3) ?
C41 C42 C47 . . 121.5(3) ?
C44 C43 C42 . . 120.1(3) ?
C44 C43 H43 . . 119.9 ?
C42 C43 H43 . . 119.9 ?
C43 C44 C45 . . 119.5(3) ?
C43 C44 C48 . . 121.4(3) ?
C45 C44 C48 . . 119.0(3) ?
C44 C45 C46 . . 119.9(3) ?
C44 C45 H45 . . 120.1 ?
C46 C45 H45 . . 120.1 ?
C45 C46 C41 . . 123.3(3) ?
C45 C46 C49 . . 113.3(3) ?
C41 C46 C49 . . 123.3(3) ?
F6A C48 F4A . . 109.2(9) ?
F5 C48 F6 . . 107.6(10) ?
F6A C48 F5A . . 104.6(9) ?
F4A C48 F5A . . 105.3(11) ?
F5 C48 F4 . . 106.3(9) ?
F6 C48 F4 . . 105.0(8) ?
F6A C48 C44 . . 114.8(8) ?
F5 C48 C44 . . 112.8(10) ?
F4A C48 C44 . . 110.0(9) ?
F6 C48 C44 . . 115.1(8) ?
F5A C48 C44 . . 112.4(9) ?
F4 C48 C44 . . 109.5(9) ?
F9 C49 F8 . . 106.5(3) ?
F9 C49 F7 . . 105.4(3) ?
F8 C49 F7 . . 106.0(3) ?
F9 C49 C46 . . 115.4(3) ?
F8 C49 C46 . . 111.0(3) ?
F7 C49 C46 . . 112.0(3) ?

loop_
_geom_bond_atom_site_label_1
_geom_bond_atom_site_label_2
_geom_bond_site_symmetry_2
_geom_bond_distance
_geom_bond_publ_flag
B1 C8 . 1.601(5) ?
B1 C9 . 1.610(5) ?
B1 C41 . 1.639(5) ?
B1 H1 . 1.07(3) ?
C1 C2 . 1.360(5) ?
C1 C6 . 1.466(5) ?
C1 C7 . 1.478(5) ?
C2 C3 . 1.493(6) ?
C2 H2A . 1.04(4) ?
C3 C4 . 1.512(7) ?
C3 H3A . 0.99 ?
C3 H3B . 0.99 ?
C4 C5 . 1.491(8) ?
C4 H4A . 0.99 ?
C4 H4B . 0.99 ?
C5 C6 . 1.499(6) ?
C5 H5A . 0.99 ?
C5 H5B . 0.99 ?
C6 H6A . 0.99 ?
C6 H6B . 0.99 ?
C7 C8 . 1.352(5) ?
C7 N1 . 1.480(4) ?
C8 N3 . 1.382(4) ?
C9 N1 . 1.332(4) ?
C9 N2 . 1.338(4) ?
N1 C11 . 1.446(4) ?
C11 C16 . 1.399(5) ?
C11 C12 . 1.401(5) ?
C12 C13 . 1.399(5) ?
C12 C17 . 1.506(5) ?
C13 C14 . 1.381(6) ?
C13 H13 . 0.95 ?
C14 C15 . 1.375(6) ?
C14 H14 . 0.95 ?
C15 C16 . 1.396(5) ?
C15 H15 . 0.95 ?
C16 C18 . 1.499(5) ?
C17 H17A . 0.98 ?
C17 H17B . 0.98 ?
C17 H17C . 0.98 ?
C18 H18A . 0.98 ?
C18 H18B . 0.98 ?
C18 H18C . 0.98 ?
N2 C21 . 1.442(4) ?
N2 H2 . 0.83(4) ?
C21 C26 . 1.382(5) ?
C21 C22 . 1.401(5) ?
C22 C23 . 1.396(5) ?
C22 C27 . 1.503(6) ?
C23 C24 . 1.360(6) ?
C23 H23 . 0.95 ?
C24 C25 . 1.389(6) ?
C24 H24 . 0.95 ?
C25 C26 . 1.400(5) ?
C25 H25 . 0.95 ?
C26 C28 . 1.505(5) ?
C27 H27A . 0.98 ?
C27 H27B . 0.98 ?
C27 H27C . 0.98 ?
C28 H28A . 0.98 ?
C28 H28B . 0.98 ?
C28 H28C . 0.98 ?
N3 C31 . 1.416(5) ?
N3 H3 . 0.83(6) ?
C31 C36 . 1.394(5) ?
C31 C32 . 1.401(6) ?
C32 C33 . 1.373(6) ?
C32 C37 . 1.508(7) ?
C33 C34 . 1.363(8) ?
C33 H33 . 0.95 ?
C34 C35 . 1.374(8) ?
C34 H34 . 0.95 ?
C35 C36 . 1.395(6) ?
C35 H35 . 0.95 ?
C36 C38 . 1.514(7) ?
C47 F2 . 1.324(4) ?
C47 F1 . 1.338(4) ?
C47 F3 . 1.353(4) ?
C47 C42 . 1.518(5) ?
C37 H37A . 0.98 ?
C37 H37B . 0.98 ?
C37 H37C . 0.98 ?
C38 H38A . 0.98 ?
C38 H38B . 0.98 ?
C38 H38C . 0.98 ?
C41 C46 . 1.411(5) ?
C41 C42 . 1.420(4) ?
C42 C43 . 1.388(5) ?
C43 C44 . 1.373(5) ?
C43 H43 . 0.95 ?
C44 C45 . 1.383(5) ?
C44 C48 . 1.494(5) ?
C45 C46 . 1.388(5) ?
C45 H45 . 0.95 ?
C46 C49 . 1.516(4) ?
C48 F6A . 1.323(10) ?
C48 F5 . 1.327(10) ?
C48 F4A . 1.330(10) ?
C48 F6 . 1.334(10) ?
C48 F5A . 1.337(10) ?
C48 F4 . 1.350(10) ?
C49 F9 . 1.328(4) ?
C49 F8 . 1.328(4) ?
C49 F7 . 1.335(4) ?

loop_
_geom_torsion_atom_site_label_1
_geom_torsion_atom_site_label_2
_geom_torsion_atom_site_label_3
_geom_torsion_atom_site_label_4
_geom_torsion_site_symmetry_1
_geom_torsion_site_symmetry_2
_geom_torsion_site_symmetry_3
_geom_torsion_site_symmetry_4
_geom_torsion
_geom_torsion_publ_flag
C6 C1 C2 C3 . . . . -8.1(6) ?
C7 C1 C2 C3 . . . . 170.8(4) ?
C1 C2 C3 C4 . . . . 20.9(6) ?
C2 C3 C4 C5 . . . . -44.4(6) ?
C3 C4 C5 C6 . . . . 56.1(6) ?
C2 C1 C6 C5 . . . . 19.1(7) ?
C7 C1 C6 C5 . . . . -159.8(4) ?
C4 C5 C6 C1 . . . . -43.2(7) ?
C2 C1 C7 C8 . . . . -66.0(5) ?
C6 C1 C7 C8 . . . . 113.0(5) ?
C2 C1 C7 N1 . . . . 115.9(4) ?
C6 C1 C7 N1 . . . . -65.2(5) ?
C1 C7 C8 N3 . . . . -3.3(6) ?
N1 C7 C8 N3 . . . . 175.0(3) ?
C1 C7 C8 B1 . . . . 174.0(3) ?
N1 C7 C8 B1 . . . . -7.7(4) ?
C9 B1 C8 C7 . . . . 10.8(3) ?
C41 B1 C8 C7 . . . . 143.4(3) ?
C9 B1 C8 N3 . . . . -171.7(3) ?
C41 B1 C8 N3 . . . . -39.1(5) ?
C8 B1 C9 N1 . . . . -10.2(3) ?
C41 B1 C9 N1 . . . . -144.2(3) ?
C8 B1 C9 N2 . . . . 178.8(3) ?
C41 B1 C9 N2 . . . . 44.8(5) ?
N2 C9 N1 C11 . . . . 9.4(5) ?
B1 C9 N1 C11 . . . . -162.6(3) ?
N2 C9 N1 C7 . . . . 178.9(3) ?
B1 C9 N1 C7 . . . . 6.8(3) ?
C8 C7 N1 C9 . . . . 0.5(4) ?
C1 C7 N1 C9 . . . . 179.1(3) ?
C8 C7 N1 C11 . . . . 170.0(3) ?
C1 C7 N1 C11 . . . . -11.4(4) ?
C9 N1 C11 C16 . . . . -83.3(4) ?
C7 N1 C11 C16 . . . . 108.3(4) ?
C9 N1 C11 C12 . . . . 95.8(4) ?
C7 N1 C11 C12 . . . . -72.6(4) ?
C16 C11 C12 C13 . . . . -3.4(5) ?
N1 C11 C12 C13 . . . . 177.6(3) ?
C16 C11 C12 C17 . . . . 176.5(3) ?
N1 C11 C12 C17 . . . . -2.6(5) ?
C11 C12 C13 C14 . . . . 2.1(5) ?
C17 C12 C13 C14 . . . . -177.7(4) ?
C12 C13 C14 C15 . . . . 0.0(6) ?
C13 C14 C15 C16 . . . . -1.1(6) ?
C14 C15 C16 C11 . . . . 0.0(5) ?
C14 C15 C16 C18 . . . . -178.9(4) ?
C12 C11 C16 C15 . . . . 2.4(5) ?
N1 C11 C16 C15 . . . . -178.6(3) ?
C12 C11 C16 C18 . . . . -178.8(3) ?
N1 C11 C16 C18 . . . . 0.2(5) ?
N1 C9 N2 C21 . . . . -169.1(3) ?
B1 C9 N2 C21 . . . . 0.9(5) ?
C9 N2 C21 C26 . . . . -96.5(4) ?
C9 N2 C21 C22 . . . . 83.9(4) ?
C26 C21 C22 C23 . . . . 1.3(5) ?
N2 C21 C22 C23 . . . . -179.1(3) ?
C26 C21 C22 C27 . . . . -177.8(4) ?
N2 C21 C22 C27 . . . . 1.8(5) ?
C21 C22 C23 C24 . . . . 0.2(6) ?
C27 C22 C23 C24 . . . . 179.3(4) ?
C22 C23 C24 C25 . . . . -1.0(7) ?
C23 C24 C25 C26 . . . . 0.4(6) ?
C22 C21 C26 C25 . . . . -1.8(5) ?
N2 C21 C26 C25 . . . . 178.6(3) ?
C22 C21 C26 C28 . . . . 176.8(3) ?
N2 C21 C26 C28 . . . . -2.8(5) ?
C24 C25 C26 C21 . . . . 0.9(6) ?
C24 C25 C26 C28 . . . . -177.7(4) ?
C7 C8 N3 C31 . . . . 19.7(6) ?
B1 C8 N3 C31 . . . . -157.4(3) ?
C8 N3 C31 C36 . . . . -93.9(4) ?
C8 N3 C31 C32 . . . . 88.8(5) ?
C36 C31 C32 C33 . . . . -0.6(6) ?
N3 C31 C32 C33 . . . . 176.8(4) ?
C36 C31 C32 C37 . . . . 178.7(4) ?
N3 C31 C32 C37 . . . . -4.0(6) ?
C31 C32 C33 C34 . . . . 0.8(7) ?
C37 C32 C33 C34 . . . . -178.4(5) ?
C32 C33 C34 C35 . . . . -0.8(7) ?
C33 C34 C35 C36 . . . . 0.5(7) ?
C32 C31 C36 C35 . . . . 0.3(5) ?
N3 C31 C36 C35 . . . . -177.0(3) ?
C32 C31 C36 C38 . . . . 179.9(4) ?
N3 C31 C36 C38 . . . . 2.6(5) ?
C34 C35 C36 C31 . . . . -0.2(6) ?
C34 C35 C36 C38 . . . . -179.9(4) ?
C8 B1 C41 C46 . . . . -63.4(4) ?
C9 B1 C41 C46 . . . . 59.9(4) ?
C8 B1 C41 C42 . . . . 118.9(4) ?
C9 B1 C41 C42 . . . . -117.9(3) ?
C46 C41 C42 C43 . . . . -7.4(5) ?
B1 C41 C42 C43 . . . . 170.6(3) ?
C46 C41 C42 C47 . . . . 171.3(3) ?
B1 C41 C42 C47 . . . . -10.7(5) ?
F2 C47 C42 C43 . . . . -109.7(4) ?
F1 C47 C42 C43 . . . . 127.3(3) ?
F3 C47 C42 C43 . . . . 10.1(5) ?
F2 C47 C42 C41 . . . . 71.5(4) ?
F1 C47 C42 C41 . . . . -51.5(4) ?
F3 C47 C42 C41 . . . . -168.8(3) ?
C41 C42 C43 C44 . . . . 3.3(5) ?
C47 C42 C43 C44 . . . . -175.5(3) ?
C42 C43 C44 C45 . . . . 2.2(5) ?
C42 C43 C44 C48 . . . . -177.4(3) ?
C43 C44 C45 C46 . . . . -3.0(5) ?
C48 C44 C45 C46 . . . . 176.6(3) ?
C44 C45 C46 C41 . . . . -1.7(5) ?
C44 C45 C46 C49 . . . . 174.4(3) ?
C42 C41 C46 C45 . . . . 6.6(5) ?
B1 C41 C46 C45 . . . . -171.4(3) ?
C42 C41 C46 C49 . . . . -169.1(3) ?
B1 C41 C46 C49 . . . . 12.9(5) ?
C43 C44 C48 F6A . . . . 95.4(13) ?
C45 C44 C48 F6A . . . . -84.3(13) ?
C43 C44 C48 F5 . . . . -39.9(14) ?
C45 C44 C48 F5 . . . . 140.5(13) ?
C43 C44 C48 F4A . . . . -141.0(13) ?
C45 C44 C48 F4A . . . . 39.4(13) ?
C43 C44 C48 F6 . . . . -163.9(16) ?
C45 C44 C48 F6 . . . . 16.5(16) ?
C43 C44 C48 F5A . . . . -23.9(13) ?
C45 C44 C48 F5A . . . . 156.4(12) ?
C43 C44 C48 F4 . . . . 78.2(12) ?
C45 C44 C48 F4 . . . . -101.4(11) ?
C45 C46 C49 F9 . . . . 148.6(3) ?
C41 C46 C49 F9 . . . . -35.3(5) ?
C45 C46 C49 F8 . . . . -90.2(4) ?
C41 C46 C49 F8 . . . . 85.9(4) ?
C45 C46 C49 F7 . . . . 28.0(4) ?
C41 C46 C49 F7 . . . . -155.9(3) ?
